data_7228389
loop_
_publ_author_name
'Liu, Jian-Qiang'
'SINGH, AMITA'
'Kumar, Abhinav'
'Wu, Xiren'
'Wang, Jun'
'Batten, Stuart R.'
'Li, Baohong'

_publ_section_title
;
 An uncommon (5,5)-connected 3D metal organic material for selective and
 sensitive sensing of nitroaromatics and ferric ion: experimental studies
 and theoretical analysis
;
_journal_name_full CrystEngComm
_journal_paper_doi 10.1039/C7CE00912G
_journal_year 2017
_chemical_formula_sum 'C23 H9 O11 Zn2'
_chemical_formula_weight 592.04
_space_group_crystal_system orthorhombic
_space_group_IT_number 19
_space_group_name_Hall 'P 2ac 2ab'
_space_group_name_H-M_alt 'P 21 21 21'
_symmetry_space_group_name_Hall 'P 2ac 2ab'
_symmetry_space_group_name_H-M 'P 21 21 21'
_atom_sites_solution_hydrogens geom
_audit_creation_method SHELXL-2016/6
_audit_update_record
;
2017-04-25 deposited with the CCDC.
2017-06-05 downloaded from the CCDC.
;
_cell_angle_alpha 90
_cell_angle_beta 90
_cell_angle_gamma 90
_cell_formula_units_Z 4
_cell_length_a 9.0940(6)
_cell_length_b 12.7134(5)
_cell_length_c 33.9463(14)
_cell_measurement_reflns_used 4812
_cell_measurement_temperature 173(2)
_cell_measurement_theta_max 25.31
_cell_measurement_theta_min 2.23
_cell_volume 3924.7(3)
_computing_cell_refinement 'SAINT v8.34A (Bruker, 2013)'
_computing_data_collection APEX
_computing_data_reduction 'SAINT v8.34A (Bruker, 2013)'
_computing_molecular_graphics 'Olex2 (Dolomanov et al., 2009)'
_computing_publication_material 'Olex2 (Dolomanov et al., 2009)'
_computing_structure_refinement 'SHELXL-2014/6 (Sheldrick, 2014)'
_computing_structure_solution 'ShelXT (Sheldrick, 2015)'
_diffrn_ambient_temperature 173(2)
_diffrn_measured_fraction_theta_full 0.834
_diffrn_measured_fraction_theta_max 0.804
_diffrn_measurement_device_type 'Bruker SMART APEX diffractometer'
_diffrn_radiation_type CuK\a
_diffrn_radiation_wavelength 1.54184
_diffrn_reflns_av_R_equivalents 0.0627
_diffrn_reflns_av_unetI/netI 0.0865
_diffrn_reflns_Laue_measured_fraction_full 0.834
_diffrn_reflns_Laue_measured_fraction_max 0.804
_diffrn_reflns_limit_h_max 6
_diffrn_reflns_limit_h_min -10
_diffrn_reflns_limit_k_max 14
_diffrn_reflns_limit_k_min -15
_diffrn_reflns_limit_l_max 41
_diffrn_reflns_limit_l_min -14
_diffrn_reflns_number 5712
_diffrn_reflns_point_group_measured_fraction_full 0.629
_diffrn_reflns_point_group_measured_fraction_max 0.600
_diffrn_reflns_theta_full 67.684
_diffrn_reflns_theta_max 73.285
_diffrn_reflns_theta_min 5.519
_exptl_absorpt_coefficient_mu 1.834
_exptl_absorpt_correction_type multi-scan
_exptl_crystal_colour colorless
_exptl_crystal_density_diffrn 1.002
_exptl_crystal_description block
_exptl_crystal_F_000 1180
_exptl_crystal_size_max 0.220
_exptl_crystal_size_mid 0.110
_exptl_crystal_size_min 0.070
_exptl_transmission_factor_max 0
_exptl_transmission_factor_min 0
_refine_diff_density_max 1.236
_refine_diff_density_min -0.633
_refine_diff_density_rms 0.160
_refine_ls_abs_structure_details
;
 Classical Flack method preferred over Parsons because s.u. lower.
;
_refine_ls_abs_structure_Flack -0.24(9)
_refine_ls_extinction_coef 0.0027(7)
_refine_ls_extinction_expression Fc^*^=kFc[1+0.001xFc^2^\l^3^/sin(2\q)]^-1/4^
_refine_ls_extinction_method 'SHELXL-2016/6 (Sheldrick 2016)'
_refine_ls_goodness_of_fit_ref 0.987
_refine_ls_hydrogen_treatment constr
_refine_ls_matrix_type full
_refine_ls_number_parameters 326
_refine_ls_number_reflns 4743
_refine_ls_number_restraints 0
_refine_ls_restrained_S_all 0.987
_refine_ls_R_factor_all 0.0983
_refine_ls_R_factor_gt 0.0878
_refine_ls_shift/su_max 0.000
_refine_ls_shift/su_mean 0.000
_refine_ls_structure_factor_coef Fsqd
_refine_ls_weighting_details 'w=1/[\s^2^(Fo^2^)+(0.1906P)^2^+1.2000P] where P=(Fo^2^+2Fc^2^)/3'
_refine_ls_weighting_scheme calc
_refine_ls_wR_factor_gt 0.2365
_refine_ls_wR_factor_ref 0.2531
_reflns_Friedel_coverage 0.325
_reflns_Friedel_fraction_full 0.360
_reflns_Friedel_fraction_max 0.338
_reflns_number_gt 4038
_reflns_number_total 4743
_reflns_threshold_expression 'I > 2\s(I)'
_cod_data_source_file c7ce00912g2.cif
_cod_data_source_block Zn
_cod_database_code 7228389
_shelx_shelxl_version_number 2016/6
_shelx_space_group_comment
;
The symmetry employed for this shelxl refinement is uniquely defined
by the following loop, which should always be used as a source of
symmetry information in preference to the above space-group names.
They are only intended as comments.
;
_shelx_estimated_absorpt_t_min 0.688
_shelx_estimated_absorpt_t_max 0.882

loop_
_space_group_symop_operation_xyz
'x, y, z'
'-x+1/2, -y, z+1/2'
'x+1/2, -y+1/2, -z'
'-x, y+1/2, -z+1/2'

loop_
_atom_site_label
_atom_site_type_symbol
_atom_site_fract_x
_atom_site_fract_y
_atom_site_fract_z
_atom_site_U_iso_or_equiv
_atom_site_adp_type
_atom_site_occupancy
_atom_site_site_symmetry_order
_atom_site_calc_flag
_atom_site_refinement_flags_posn
_atom_site_refinement_flags_adp
Zn1 Zn -0.09824(19) 0.81472(9) 0.17965(3) 0.0393(5) Uani 1 1 d . .
Zn2 Zn 1.23690(17) 0.23644(9) 0.40901(3) 0.0369(4) Uani 1 1 d . .
O4 O 0.2793(11) 1.1223(5) 0.3726(2) 0.0472(19) Uani 1 1 d . .
O6 O 0.3491(12) 0.3648(6) 0.3993(3) 0.054(2) Uani 1 1 d . .
O9 O 0.7736(11) 0.3055(6) 0.5374(2) 0.0495(19) Uani 1 1 d . .
O7 O 0.9323(14) 0.3425(9) 0.3579(2) 0.068(3) Uani 1 1 d . .
C9 C 0.3632(12) 0.7258(7) 0.3594(3) 0.038(2) Uani 1 1 d . .
O10 O 0.6010(16) 0.4280(9) 0.5458(3) 0.073(3) Uani 1 1 d . .
C2 C 0.1473(15) 0.8619(9) 0.2792(3) 0.044(2) Uani 1 1 d . .
O3 O 0.1174(19) 1.1627(7) 0.3265(4) 0.087(5) Uani 1 1 d . .
O2 O 0.102(2) 0.7468(8) 0.2257(3) 0.083(4) Uani 1 1 d . .
O8 O 1.0386(12) 0.2857(10) 0.4134(3) 0.068(3) Uani 1 1 d . .
O5 O 0.2394(19) 0.4164(6) 0.3443(3) 0.082(4) Uani 1 1 d . .
C3 C 0.1425(16) 0.9663(8) 0.2928(3) 0.046(3) Uani 1 1 d . .
H3 H 0.095765 1.019929 0.277927 0.056 Uiso 1 1 calc R U
C20 C 0.8027(15) 0.3515(8) 0.4587(3) 0.046(3) Uani 1 1 d . .
H20 H 0.871981 0.306404 0.471057 0.055 Uiso 1 1 calc R U
C10 C 0.3164(16) 0.6208(8) 0.3562(3) 0.044(3) Uani 1 1 d . .
H10 H 0.236906 0.604182 0.339098 0.053 Uiso 1 1 calc R U
C7 C 0.2868(13) 0.8097(7) 0.3362(3) 0.039(2) Uani 1 1 d . .
C18 C 0.8118(14) 0.3716(9) 0.4183(3) 0.042(2) Uani 1 1 d . .
C8 C 0.2196(15) 0.7869(7) 0.3002(3) 0.045(3) Uani 1 1 d . .
H8 H 0.224423 0.717292 0.290183 0.054 Uiso 1 1 calc R U
O1 O -0.0156(17) 0.8913(10) 0.2257(3) 0.080(4) Uani 1 1 d . .
C11 C 0.3847(15) 0.5402(7) 0.3775(3) 0.041(2) Uani 1 1 d . .
C6 C 0.2822(15) 0.9136(8) 0.3497(3) 0.040(2) Uani 1 1 d . .
H6 H 0.330265 0.932873 0.373461 0.048 Uiso 1 1 calc R U
C17 C 0.7080(13) 0.4379(9) 0.4006(3) 0.042(2) Uani 1 1 d . .
H17 H 0.712579 0.449901 0.373026 0.050 Uiso 1 1 calc R U
C4 C 0.2069(14) 0.9879(8) 0.3280(3) 0.043(2) Uani 1 1 d . .
C5 C 0.2007(15) 1.1004(8) 0.3431(3) 0.044(3) Uani 1 1 d . .
C22 C 0.5939(15) 0.4676(9) 0.4630(3) 0.046(2) Uani 1 1 d . .
H22 H 0.523191 0.502792 0.478815 0.056 Uiso 1 1 calc R U
C21 C 0.6912(15) 0.3981(9) 0.4806(3) 0.046(3) Uani 1 1 d . .
C12 C 0.3206(16) 0.4326(8) 0.3736(3) 0.043(2) Uani 1 1 d . .
C19 C 0.9368(16) 0.3279(10) 0.3947(3) 0.051(3) Uani 1 1 d . .
C16 C 0.5975(15) 0.4868(8) 0.4228(3) 0.042(2) Uani 1 1 d . .
C13 C 0.4997(13) 0.5647(8) 0.4026(3) 0.042(2) Uani 1 1 d . .
C15 C 0.4737(16) 0.7473(8) 0.3856(4) 0.053(3) Uani 1 1 d . .
H15 H 0.502154 0.818372 0.389757 0.064 Uiso 1 1 calc R U
C23 C 0.6860(16) 0.3778(10) 0.5243(4) 0.050(3) Uani 1 1 d . .
C1 C 0.0751(18) 0.8308(10) 0.2408(3) 0.052(3) Uani 1 1 d . .
C14 C 0.5447(17) 0.6688(9) 0.4062(4) 0.055(3) Uani 1 1 d . .
H14 H 0.625005 0.685915 0.422925 0.066 Uiso 1 1 calc R U
O11 O -0.281(2) 0.779(2) 0.2175(6) 0.136(8) Uani 1 1 d . .

loop_
_atom_site_aniso_label
_atom_site_aniso_U_11
_atom_site_aniso_U_22
_atom_site_aniso_U_33
_atom_site_aniso_U_23
_atom_site_aniso_U_13
_atom_site_aniso_U_12
Zn1 0.0630(9) 0.0229(6) 0.0320(6) -0.0023(4) -0.0030(6) -0.0063(6)
Zn2 0.0577(9) 0.0247(6) 0.0284(6) 0.0005(4) -0.0009(5) 0.0026(6)
O4 0.067(5) 0.029(3) 0.045(4) -0.007(3) -0.010(4) 0.010(4)
O6 0.087(6) 0.025(3) 0.050(4) 0.005(3) -0.009(4) -0.006(4)
O9 0.065(5) 0.046(4) 0.037(3) 0.011(3) 0.004(4) 0.008(4)
O7 0.086(7) 0.084(7) 0.032(3) 0.003(4) 0.003(4) 0.042(6)
C9 0.048(6) 0.023(4) 0.044(5) -0.001(4) -0.002(4) 0.001(4)
O10 0.100(8) 0.071(6) 0.048(4) 0.008(4) 0.017(5) 0.036(7)
C2 0.059(7) 0.037(5) 0.036(5) -0.005(4) -0.007(5) -0.003(5)
O3 0.137(12) 0.027(4) 0.098(8) -0.024(4) -0.061(8) 0.034(6)
O2 0.146(12) 0.051(5) 0.052(4) -0.010(4) -0.033(6) -0.009(7)
O8 0.061(5) 0.096(8) 0.046(4) 0.013(5) 0.017(4) 0.021(6)
O5 0.141(11) 0.031(4) 0.073(6) 0.013(4) -0.064(8) -0.030(6)
C3 0.078(8) 0.028(4) 0.033(4) 0.001(4) -0.008(5) 0.012(5)
C20 0.066(7) 0.031(4) 0.041(5) 0.009(4) 0.004(5) 0.011(5)
C10 0.064(7) 0.027(4) 0.043(5) 0.001(4) -0.004(5) 0.004(5)
C7 0.055(6) 0.023(4) 0.039(4) 0.000(3) -0.015(5) 0.007(4)
C18 0.053(6) 0.040(5) 0.033(4) 0.003(4) 0.003(4) 0.013(5)
C8 0.069(8) 0.025(4) 0.040(4) -0.002(3) -0.006(5) 0.002(5)
O1 0.113(10) 0.078(7) 0.049(5) -0.012(5) -0.031(6) 0.034(7)
C11 0.057(7) 0.028(4) 0.037(4) 0.001(3) -0.002(5) 0.006(5)
C6 0.061(7) 0.027(4) 0.033(4) -0.002(3) -0.004(5) 0.003(5)
C17 0.047(6) 0.043(5) 0.035(4) 0.001(4) -0.003(4) 0.007(5)
C4 0.062(7) 0.026(4) 0.040(5) -0.005(4) -0.013(5) 0.013(5)
C5 0.061(7) 0.032(5) 0.038(5) -0.009(4) -0.010(5) 0.014(5)
C22 0.052(6) 0.043(5) 0.045(5) 0.005(4) 0.015(5) 0.006(5)
C21 0.055(7) 0.044(5) 0.041(5) 0.003(4) 0.010(5) 0.009(5)
C12 0.068(7) 0.029(4) 0.032(4) 0.000(3) 0.000(5) -0.004(5)
C19 0.065(8) 0.051(6) 0.037(5) 0.009(4) 0.006(5) 0.021(6)
C16 0.052(6) 0.027(4) 0.047(5) -0.001(4) -0.001(5) 0.007(5)
C13 0.048(6) 0.032(5) 0.045(5) 0.000(4) 0.000(5) 0.004(5)
C15 0.069(8) 0.024(5) 0.066(7) 0.004(4) -0.016(6) -0.007(5)
C23 0.059(7) 0.048(6) 0.045(5) 0.001(5) 0.009(5) 0.011(6)
C1 0.076(8) 0.050(6) 0.029(4) 0.000(4) -0.010(5) -0.007(6)
C14 0.068(8) 0.035(5) 0.063(6) 0.005(5) -0.020(6) -0.001(5)
O11 0.120(14) 0.19(2) 0.094(10) 0.029(12) 0.045(10) 0.020(16)

loop_
_atom_type_symbol
_atom_type_description
_atom_type_scat_dispersion_real
_atom_type_scat_dispersion_imag
_atom_type_scat_source
C C 0.0181 0.0091 'International Tables Vol C Tables 4.2.6.8 and 6.1.1.4'
H H 0.0000 0.0000 'International Tables Vol C Tables 4.2.6.8 and 6.1.1.4'
O O 0.0492 0.0322 'International Tables Vol C Tables 4.2.6.8 and 6.1.1.4'
Zn Zn -1.5491 0.6778 'International Tables Vol C Tables 4.2.6.8 and 6.1.1.4'

loop_
_geom_angle_atom_site_label_1
_geom_angle_atom_site_label_2
_geom_angle_atom_site_label_3
_geom_angle
_geom_angle_site_symmetry_1
_geom_angle_site_symmetry_3
O3 Zn1 O1 127.0(5) 4_545 .
O3 Zn1 O5 122.8(5) 4_545 4
O1 Zn1 O5 104.2(4) . 4
O3 Zn1 O7 100.0(6) 4_545 4_655
O1 Zn1 O7 97.4(5) . 4_655
O5 Zn1 O7 96.4(6) 4 4_655
O3 Zn1 O11 77.6(9) 4_545 .
O1 Zn1 O11 85.8(8) . .
O5 Zn1 O11 83.3(8) 4 .
O7 Zn1 O11 176.7(7) 4_655 .
O8 Zn2 O9 100.4(4) . 3_556
O8 Zn2 O4 118.7(5) . 1_645
O9 Zn2 O4 111.1(3) 3_556 1_645
O8 Zn2 O6 103.4(5) . 1_655
O9 Zn2 O6 107.5(4) 3_556 1_655
O4 Zn2 O6 114.4(4) 1_645 1_655
C5 O4 Zn2 123.9(8) . 1_465
C12 O6 Zn2 125.7(9) . 1_455
C23 O9 Zn2 114.5(7) . 3_456
C19 O7 Zn1 125.3(9) . 4_645
C15 C9 C10 117.6(10) . .
C15 C9 C7 122.6(9) . .
C10 C9 C7 119.7(10) . .
C8 C2 C3 120.2(10) . .
C8 C2 C1 118.6(10) . .
C3 C2 C1 121.2(11) . .
C5 O3 Zn1 137.7(10) . 4
C19 O8 Zn2 143.4(8) . .
C12 O5 Zn1 143.8(8) . 4_545
C4 C3 C2 117.9(10) . .
C4 C3 H3 121.1 . .
C2 C3 H3 121.1 . .
C21 C20 C18 119.4(11) . .
C21 C20 H20 120.3 . .
C18 C20 H20 120.3 . .
C11 C10 C9 121.3(11) . .
C11 C10 H10 119.4 . .
C9 C10 H10 119.4 . .
C8 C7 C6 117.9(9) . .
C8 C7 C9 121.0(9) . .
C6 C7 C9 121.1(9) . .
C20 C18 C17 119.4(10) . .
C20 C18 C19 120.2(10) . .
C17 C18 C19 120.3(9) . .
C2 C8 C7 121.7(9) . .
C2 C8 H8 119.1 . .
C7 C8 H8 119.1 . .
C1 O1 Zn1 105.9(8) . .
C10 C11 C13 119.3(10) . .
C10 C11 C12 116.8(11) . .
C13 C11 C12 123.8(10) . .
C4 C6 C7 119.2(9) . .
C4 C6 H6 120.4 . .
C7 C6 H6 120.4 . .
C16 C17 C18 121.3(9) . .
C16 C17 H17 119.4 . .
C18 C17 H17 119.3 . .
C3 C4 C6 123.0(9) . .
C3 C4 C5 118.1(9) . .
C6 C4 C5 118.8(9) . .
O3 C5 O4 124.7(10) . .
O3 C5 C4 118.3(10) . .
O4 C5 C4 117.0(9) . .
C16 C22 C21 121.4(11) . .
C16 C22 H22 119.3 . .
C21 C22 H22 119.3 . .
C20 C21 C22 120.4(10) . .
C20 C21 C23 118.4(11) . .
C22 C21 C23 120.9(10) . .
O6 C12 O5 124.2(10) . .
O6 C12 C11 119.1(10) . .
O5 C12 C11 116.8(9) . .
O8 C19 O7 126.3(12) . .
O8 C19 C18 116.8(10) . .
O7 C19 C18 116.8(11) . .
C22 C16 C17 117.9(10) . .
C22 C16 C13 123.6(10) . .
C17 C16 C13 118.3(10) . .
C14 C13 C11 119.4(10) . .
C14 C13 C16 114.5(11) . .
C11 C13 C16 125.5(10) . .
C9 C15 C14 121.9(10) . .
C9 C15 H15 119.1 . .
C14 C15 H15 119.1 . .
O10 C23 O9 123.1(11) . .
O10 C23 C21 120.7(11) . .
O9 C23 C21 116.1(10) . .
O2 C1 O1 120.6(11) . .
O2 C1 C2 120.5(13) . .
O1 C1 C2 119.0(11) . .
C15 C14 C13 120.4(12) . .
C15 C14 H14 119.8 . .
C13 C14 H14 119.8 . .

loop_
_geom_bond_atom_site_label_1
_geom_bond_atom_site_label_2
_geom_bond_distance
_geom_bond_site_symmetry_2
Zn1 O3 1.952(9) 4_545
Zn1 O1 1.990(11) .
Zn1 O5 1.995(10) 4
Zn1 O7 2.007(11) 4_655
Zn1 O11 2.148(17) .
Zn2 O8 1.915(10) .
Zn2 O9 1.926(7) 3_556
Zn2 O4 1.945(7) 1_645
Zn2 O6 1.953(9) 1_655
O4 C5 1.262(15) .
O6 C12 1.254(14) .
O9 C23 1.295(16) .
O7 C19 1.262(15) .
C9 C15 1.370(18) .
C9 C10 1.405(14) .
C9 C7 1.497(14) .
O10 C23 1.241(17) .
C2 C8 1.360(16) .
C2 C3 1.406(14) .
C2 C1 1.510(15) .
O3 C5 1.232(16) .
O2 C1 1.211(17) .
O8 C19 1.244(18) .
O5 C12 1.256(16) .
C3 C4 1.357(16) .
C3 H3 0.9500 .
C20 C21 1.390(18) .
C20 C18 1.396(15) .
C20 H20 0.9500 .
C10 C11 1.401(15) .
C10 H10 0.9500 .
C7 C8 1.397(15) .
C7 C6 1.398(13) .
C18 C17 1.401(16) .
C18 C19 1.499(18) .
C8 H8 0.9500 .
O1 C1 1.239(19) .
C11 C13 1.383(18) .
C11 C12 1.494(14) .
C6 C4 1.380(15) .
C6 H6 0.9500 .
C17 C16 1.401(18) .
C17 H17 0.9500 .
C4 C5 1.520(13) .
C22 C16 1.387(16) .
C22 C21 1.385(18) .
C22 H22 0.9500 .
C21 C23 1.506(16) .
C16 C13 1.498(16) .
C13 C14 1.390(15) .
C15 C14 1.379(17) .
C15 H15 0.9500 .
C14 H14 0.9500 .
